data_7004792
loop_
_publ_author_name
'Davies, Robert P.'
'Gim\'enez, Maria A.'
'Patel, Laura'
'White, Andrew J. P.'

_publ_section_title
;
 Aluminium complexes with thio-phosphorus ligands: syntheses and
 characterisations of [Al2(CyPS3)2(CyPHS2)2] and [Al(S2PPh2)3]
;
_journal_issue 42
_journal_name_full 'Dalton Transactions'
_journal_page_first 5705
_journal_page_last 5707
_journal_paper_doi 10.1039/b813427h
_journal_year 2008
_chemical_formula_moiety 'C24 H46 Al2 P4 S10, C7 H8'
_chemical_formula_sum 'C31 H54 Al2 P4 S10'
_chemical_formula_weight 925.18
_chemical_name_systematic
;
?
;
_space_group_IT_number 14
_symmetry_cell_setting monoclinic
_symmetry_space_group_name_Hall '-P 2ybc'
_symmetry_space_group_name_H-M 'P 1 21/c 1'
_atom_sites_solution_hydrogens geom
_atom_sites_solution_primary direct
_atom_sites_solution_secondary difmap
_audit_creation_method SHELXL-97
_cell_angle_alpha 90
_cell_angle_beta 90.7425(19)
_cell_angle_gamma 90
_cell_formula_units_Z 2
_cell_length_a 13.8035(3)
_cell_length_b 13.4034(3)
_cell_length_c 11.7729(2)
_cell_measurement_reflns_used 15125
_cell_measurement_temperature 173(2)
_cell_measurement_theta_max 32.5803
_cell_measurement_theta_min 3.7168
_cell_volume 2177.97(8)
_computing_cell_refinement 'CrysAlis RED, Oxford Diffraction Ltd'
_computing_data_collection 'CrysAlis CCD, Oxford Diffraction Ltd'
_computing_data_reduction 'CrysAlis RED, Oxford Diffraction Ltd'
_computing_molecular_graphics 'Bruker SHELXTL'
_computing_publication_material 'Bruker SHELXTL'
_computing_structure_refinement 'SHELXL-97 (Sheldrick, 1997)'
_computing_structure_solution 'SHELXS-97 (Sheldrick, 1990)'
_diffrn_ambient_temperature 173(2)
_diffrn_detector_area_resol_mean 15.9863
_diffrn_measured_fraction_theta_full 0.995
_diffrn_measured_fraction_theta_max 0.936
_diffrn_measurement_device_type 'OD Xcalibur 3'
_diffrn_measurement_method 'omega scans'
_diffrn_radiation_monochromator graphite
_diffrn_radiation_source 'Enhance (Mo) X-ray Source'
_diffrn_radiation_type MoK\a
_diffrn_radiation_wavelength 0.71073
_diffrn_reflns_av_R_equivalents 0.0202
_diffrn_reflns_av_sigmaI/netI 0.0177
_diffrn_reflns_limit_h_max 20
_diffrn_reflns_limit_h_min -20
_diffrn_reflns_limit_k_max 20
_diffrn_reflns_limit_k_min -8
_diffrn_reflns_limit_l_max 17
_diffrn_reflns_limit_l_min -17
_diffrn_reflns_number 21647
_diffrn_reflns_theta_full 31.00
_diffrn_reflns_theta_max 32.65
_diffrn_reflns_theta_min 3.73
_exptl_absorpt_coefficient_mu 0.717
_exptl_absorpt_correction_T_max 1.00000
_exptl_absorpt_correction_T_min 0.84525
_exptl_absorpt_correction_type multi-scan
_exptl_absorpt_process_details
;
CrysAlis RED, Oxford Diffraction Ltd.,
Version 1.171.32.5 (release 08-05-2007 CrysAlis171 .NET)
(compiled May 8 2007,13:10:02)
Empirical absorption correction using spherical harmonics,
implemented in SCALE3 ABSPACK scaling algorithm.
;
_exptl_crystal_colour Colourless
_exptl_crystal_density_diffrn 1.411
_exptl_crystal_density_method 'not measured'
_exptl_crystal_description cubes
_exptl_crystal_F_000 972
_exptl_crystal_size_max 0.19
_exptl_crystal_size_mid 0.18
_exptl_crystal_size_min 0.15
_refine_diff_density_max 0.407
_refine_diff_density_min -0.533
_refine_diff_density_rms 0.070
_refine_ls_extinction_method none
_refine_ls_goodness_of_fit_ref 1.106
_refine_ls_hydrogen_treatment mixed
_refine_ls_matrix_type full
_refine_ls_number_parameters 237
_refine_ls_number_reflns 7459
_refine_ls_number_restraints 0
_refine_ls_restrained_S_all 1.106
_refine_ls_R_factor_all 0.0618
_refine_ls_R_factor_gt 0.0433
_refine_ls_shift/su_max 0.001
_refine_ls_shift/su_mean 0.000
_refine_ls_structure_factor_coef Fsqd
_refine_ls_weighting_details 'calc w=1/[\s^2^(Fo^2^)+(0.0348P)^2^+1.8704P] where P=(Fo^2^+2Fc^2^)/3'
_refine_ls_weighting_scheme calc
_refine_ls_wR_factor_gt 0.0959
_refine_ls_wR_factor_ref 0.1071
_reflns_number_gt 5860
_reflns_number_total 7459
_reflns_threshold_expression >2sigma(I)
_cod_data_source_file b813427h.txt
_cod_data_source_block Compound_1
_cod_depositor_comments
;
The following automatic conversions were performed:
'_symmetry_cell_setting' value 'Monoclinic' changed to 'monoclinic'
according to '/home/saulius/struct/CIF-dictionaries/cif_core.dic'
dictionary named 'cif_core.dic' version 2.4.1 from 2010-06-29.

Automatic conversion script
Id: cif_fix_enum 1527 2010-12-29 10:47:43Z saulius 
;
_cod_original_sg_symbol_H-M P2(1)/c
_cod_database_code 7004792

loop_
_symmetry_equiv_pos_as_xyz
'x, y, z'
'-x, y+1/2, -z+1/2'
'-x, -y, -z'
'x, -y-1/2, z-1/2'

loop_
_atom_site_label
_atom_site_type_symbol
_atom_site_fract_x
_atom_site_fract_y
_atom_site_fract_z
_atom_site_U_iso_or_equiv
_atom_site_adp_type
_atom_site_occupancy
_atom_site_symmetry_multiplicity
_atom_site_calc_flag
_atom_site_refinement_flags
_atom_site_disorder_assembly
_atom_site_disorder_group
Al Al 0.52274(5) 0.45331(4) 0.35396(5) 0.03564(13) Uani 1 1 d . . .
P1 P 0.33388(4) 0.43993(4) 0.48502(4) 0.03309(11) Uani 1 1 d . . .
S1 S 0.46553(4) 0.38390(3) 0.54130(4) 0.03286(10) Uani 1 1 d . . .
S2 S 0.35300(4) 0.47480(4) 0.32009(4) 0.04212(13) Uani 1 1 d . . .
S3 S 0.31261(4) 0.56064(4) 0.58419(4) 0.03966(12) Uani 1 1 d . . .
P2 P 0.56130(5) 0.37213(4) 0.12645(4) 0.04198(14) Uani 1 1 d . . .
H2 H 0.4962(19) 0.353(2) 0.048(2) 0.054(8) Uiso 1 1 d . . .
S4 S 0.53094(5) 0.29284(4) 0.26711(4) 0.04700(15) Uani 1 1 d . . .
S5 S 0.55858(4) 0.51809(4) 0.16904(4) 0.03947(12) Uani 1 1 d . . .
C1 C 0.23925(14) 0.34639(14) 0.50147(15) 0.0327(4) Uani 1 1 d . . .
H1A H 0.1782 0.3739 0.4672 0.039 Uiso 1 1 calc R . .
C2 C 0.26418(17) 0.25044(16) 0.43757(17) 0.0420(5) Uani 1 1 d . . .
H2A H 0.2738 0.2658 0.3562 0.050 Uiso 1 1 calc R . .
H2B H 0.3253 0.2223 0.4686 0.050 Uiso 1 1 calc R . .
C3 C 0.18300(19) 0.17394(17) 0.44923(18) 0.0472(5) Uani 1 1 d . . .
H3A H 0.1239 0.1992 0.4104 0.057 Uiso 1 1 calc R . .
H3B H 0.2022 0.1111 0.4116 0.057 Uiso 1 1 calc R . .
C4 C 0.16070(18) 0.15300(16) 0.57278(18) 0.0443(5) Uani 1 1 d . . .
H4A H 0.1045 0.1073 0.5770 0.053 Uiso 1 1 calc R . .
H4B H 0.2170 0.1195 0.6092 0.053 Uiso 1 1 calc R . .
C5 C 0.13838(18) 0.24814(17) 0.63648(19) 0.0459(5) Uani 1 1 d . . .
H5A H 0.1283 0.2323 0.7176 0.055 Uiso 1 1 calc R . .
H5B H 0.0776 0.2774 0.6058 0.055 Uiso 1 1 calc R . .
C6 C 0.22003(17) 0.32436(16) 0.62661(16) 0.0407(4) Uani 1 1 d . . .
H6A H 0.2796 0.2979 0.6634 0.049 Uiso 1 1 calc R . .
H6B H 0.2018 0.3867 0.6660 0.049 Uiso 1 1 calc R . .
C7 C 0.67432(19) 0.33470(17) 0.06265(18) 0.0470(5) Uani 1 1 d . . .
H7A H 0.6687 0.2624 0.0425 0.056 Uiso 1 1 calc R . .
C8 C 0.69260(19) 0.3923(2) -0.04707(19) 0.0541(6) Uani 1 1 d . . .
H8A H 0.6382 0.3809 -0.1012 0.065 Uiso 1 1 calc R . .
H8B H 0.6959 0.4646 -0.0304 0.065 Uiso 1 1 calc R . .
C9 C 0.7869(2) 0.3587(3) -0.1005(2) 0.0650(7) Uani 1 1 d . . .
H9A H 0.7804 0.2883 -0.1250 0.078 Uiso 1 1 calc R . .
H9B H 0.7991 0.3996 -0.1689 0.078 Uiso 1 1 calc R . .
C10 C 0.8722(2) 0.3680(2) -0.0192(3) 0.0626(7) Uani 1 1 d . . .
H10A H 0.9310 0.3410 -0.0555 0.075 Uiso 1 1 calc R . .
H10B H 0.8839 0.4393 -0.0018 0.075 Uiso 1 1 calc R . .
C11 C 0.8537(3) 0.3121(2) 0.0894(3) 0.0715(8) Uani 1 1 d . . .
H11A H 0.9086 0.3230 0.1429 0.086 Uiso 1 1 calc R . .
H11B H 0.8499 0.2398 0.0729 0.086 Uiso 1 1 calc R . .
C12 C 0.7599(2) 0.3457(2) 0.1451(2) 0.0549(6) Uani 1 1 d . . .
H12A H 0.7484 0.3049 0.2137 0.066 Uiso 1 1 calc R . .
H12B H 0.7660 0.4163 0.1688 0.066 Uiso 1 1 calc R . .
C20 C -0.0150(9) 0.5126(9) 0.6857(10) 0.102(7) Uani 0.50 1 d P A -1
H20A H -0.0841 0.5095 0.7035 0.153 Uiso 0.50 1 calc PR A -1
H20B H 0.0116 0.5767 0.7115 0.153 Uiso 0.50 1 calc PR A -1
H20C H 0.0193 0.4581 0.7245 0.153 Uiso 0.50 1 calc PR A -1
C21 C -0.0023(3) 0.5030(4) 0.5611(4) 0.0572(13) Uani 0.50 1 d PG A -1
C22 C -0.0607(3) 0.4375(4) 0.4994(5) 0.079(5) Uani 0.50 1 d PG A -1
H22A H -0.1085 0.3991 0.5370 0.095 Uiso 0.50 1 calc PR A -1
C23 C -0.0492(4) 0.4280(4) 0.3828(5) 0.104(3) Uani 0.50 1 d PG A -1
H23A H -0.0891 0.3832 0.3407 0.125 Uiso 0.50 1 calc PR A -1
C24 C 0.0208(5) 0.4841(5) 0.3278(4) 0.087(6) Uani 0.50 1 d PG A -1
H24A H 0.0286 0.4776 0.2481 0.105 Uiso 0.50 1 calc PR A -1
C25 C 0.0791(4) 0.5497(4) 0.3894(4) 0.077(2) Uani 0.50 1 d PG A -1
H25A H 0.1269 0.5880 0.3519 0.092 Uiso 0.50 1 calc PR A -1
C26 C 0.0676(3) 0.5591(3) 0.5061(4) 0.079(4) Uani 0.50 1 d PG A -1
H26A H 0.1075 0.6039 0.5482 0.094 Uiso 0.50 1 calc PR A -1

loop_
_atom_site_aniso_label
_atom_site_aniso_U_11
_atom_site_aniso_U_22
_atom_site_aniso_U_33
_atom_site_aniso_U_23
_atom_site_aniso_U_13
_atom_site_aniso_U_12
Al 0.0494(3) 0.0328(3) 0.0245(2) 0.0035(2) -0.0065(2) -0.0139(2)
P1 0.0439(3) 0.0311(2) 0.02413(19) 0.00475(16) -0.00694(18) -0.01230(19)
S1 0.0443(2) 0.0293(2) 0.02484(18) 0.00594(15) -0.00651(16) -0.01134(17)
S2 0.0506(3) 0.0499(3) 0.0256(2) 0.01237(19) -0.01087(19) -0.0189(2)
S3 0.0515(3) 0.0306(2) 0.0365(2) 0.00070(18) -0.0099(2) -0.0076(2)
P2 0.0611(3) 0.0393(3) 0.0254(2) 0.00162(19) -0.0041(2) -0.0199(2)
S4 0.0785(4) 0.0333(2) 0.0292(2) 0.00139(18) -0.0010(2) -0.0223(2)
S5 0.0536(3) 0.0361(2) 0.0286(2) 0.00749(17) -0.00268(19) -0.0129(2)
C1 0.0385(9) 0.0326(8) 0.0270(8) 0.0029(6) -0.0044(7) -0.0087(7)
C2 0.0552(12) 0.0398(10) 0.0313(9) -0.0075(8) 0.0078(8) -0.0176(9)
C3 0.0641(14) 0.0410(11) 0.0367(10) -0.0061(8) 0.0046(9) -0.0241(10)
C4 0.0559(13) 0.0360(10) 0.0410(10) 0.0054(8) 0.0028(9) -0.0148(9)
C5 0.0543(13) 0.0448(11) 0.0389(10) -0.0016(9) 0.0108(9) -0.0166(10)
C6 0.0543(12) 0.0393(10) 0.0285(8) -0.0033(7) 0.0057(8) -0.0141(9)
C7 0.0705(15) 0.0369(10) 0.0337(9) -0.0029(8) 0.0004(9) -0.0144(10)
C8 0.0534(13) 0.0743(17) 0.0344(10) 0.0096(11) -0.0048(9) -0.0166(12)
C9 0.0681(17) 0.086(2) 0.0411(12) -0.0007(13) 0.0047(12) -0.0113(15)
C10 0.0601(16) 0.0626(16) 0.0651(17) -0.0065(13) 0.0003(13) 0.0060(13)
C11 0.086(2) 0.0632(17) 0.0650(17) -0.0069(14) -0.0093(15) 0.0292(16)
C12 0.0755(17) 0.0511(13) 0.0380(11) 0.0034(10) -0.0090(11) 0.0121(12)
C20 0.133(13) 0.104(14) 0.070(6) 0.007(7) 0.048(7) 0.038(10)
C21 0.047(3) 0.053(3) 0.072(3) 0.011(3) 0.010(2) 0.014(2)
C22 0.041(4) 0.080(7) 0.116(11) 0.006(6) 0.004(5) -0.043(4)
C23 0.073(5) 0.111(7) 0.129(8) -0.047(6) -0.011(5) -0.025(5)
C24 0.093(10) 0.099(13) 0.069(7) -0.007(7) -0.017(7) 0.037(9)
C25 0.095(5) 0.054(3) 0.083(4) -0.003(3) 0.040(4) -0.005(3)
C26 0.102(8) 0.051(5) 0.084(8) -0.016(5) 0.028(6) 0.007(5)

loop_
_atom_type_symbol
_atom_type_description
_atom_type_scat_dispersion_real
_atom_type_scat_dispersion_imag
_atom_type_scat_source
C C 0.0033 0.0016 'International Tables Vol C Tables 4.2.6.8 and 6.1.1.4'
H H 0.0000 0.0000 'International Tables Vol C Tables 4.2.6.8 and 6.1.1.4'
Al Al 0.0645 0.0514 'International Tables Vol C Tables 4.2.6.8 and 6.1.1.4'
P P 0.1023 0.0942 'International Tables Vol C Tables 4.2.6.8 and 6.1.1.4'
S S 0.1246 0.1234 'International Tables Vol C Tables 4.2.6.8 and 6.1.1.4'

loop_
_geom_angle_atom_site_label_1
_geom_angle_atom_site_label_2
_geom_angle_atom_site_label_3
_geom_angle
_geom_angle_site_symmetry_1
_geom_angle_site_symmetry_3
_geom_angle_publ_flag
S3 Al S4 90.57(3) 3_666 . ?
S3 Al S2 171.53(3) 3_666 . ?
S4 Al S2 95.11(3) . . ?
S3 Al S5 95.65(3) 3_666 . ?
S4 Al S5 85.75(3) . . ?
S2 Al S5 91.04(3) . . ?
S3 Al S1 82.13(2) 3_666 3_666 ?
S4 Al S1 172.45(4) . 3_666 ?
S2 Al S1 91.95(3) . 3_666 ?
S5 Al S1 96.80(2) . 3_666 ?
S3 Al S1 90.68(2) 3_666 . ?
S4 Al S1 93.39(2) . . ?
S2 Al S1 82.72(3) . . ?
S5 Al S1 173.61(3) . . ?
S1 Al S1 84.85(2) 3_666 . ?
C1 P1 S2 111.38(6) . . ?
C1 P1 S3 112.33(7) . . ?
S2 P1 S3 113.12(3) . . ?
C1 P1 S1 110.14(7) . . ?
S2 P1 S1 105.50(3) . . ?
S3 P1 S1 103.86(3) . . ?
P1 S1 Al 83.83(3) . 3_666 ?
P1 S1 Al 82.53(2) . . ?
Al S1 Al 95.15(2) 3_666 . ?
P1 S2 Al 87.23(3) . . ?
P1 S3 Al 88.20(3) . 3_666 ?
C7 P2 S4 112.58(8) . . ?
C7 P2 S5 112.96(7) . . ?
S4 P2 S5 107.57(3) . . ?
P2 S4 Al 83.58(3) . . ?
P2 S5 Al 83.08(3) . . ?
C6 C1 C2 110.74(16) . . ?
C6 C1 P1 111.64(13) . . ?
C2 C1 P1 111.07(14) . . ?
C3 C2 C1 110.49(18) . . ?
C4 C3 C2 111.64(17) . . ?
C5 C4 C3 111.37(18) . . ?
C4 C5 C6 111.78(18) . . ?
C5 C6 C1 109.88(16) . . ?
C12 C7 C8 110.7(2) . . ?
C12 C7 P2 111.93(16) . . ?
C8 C7 P2 111.30(18) . . ?
C9 C8 C7 110.6(2) . . ?
C10 C9 C8 112.2(2) . . ?
C11 C10 C9 110.9(3) . . ?
C10 C11 C12 111.8(2) . . ?
C7 C12 C11 110.6(2) . . ?
C22 C21 C26 120.0 . . ?
C22 C21 C20 119.7(6) . . ?
C26 C21 C20 120.3(6) . . ?
C23 C22 C21 120.0 . . ?
C24 C23 C22 120.0 . . ?
C25 C24 C23 120.0 . . ?
C24 C25 C26 120.0 . . ?
C25 C26 C21 120.0 . . ?

loop_
_geom_bond_atom_site_label_1
_geom_bond_atom_site_label_2
_geom_bond_distance
_geom_bond_site_symmetry_2
_geom_bond_publ_flag
Al S3 2.3849(8) 3_666 ?
Al S4 2.3849(8) . ?
Al S2 2.3890(9) . ?
Al S5 2.4012(7) . ?
Al S1 2.5105(7) 3_666 ?
Al S1 2.5296(7) . ?
P1 C1 1.8226(18) . ?
P1 S2 2.0178(6) . ?
P1 S3 2.0189(7) . ?
P1 S1 2.0674(7) . ?
S1 Al 2.5105(7) 3_666 ?
S3 Al 2.3849(8) 3_666 ?
P2 C7 1.811(3) . ?
P2 S4 2.0162(7) . ?
P2 S5 2.0201(8) . ?
C1 C6 1.529(3) . ?
C1 C2 1.531(3) . ?
C2 C3 1.526(3) . ?
C3 C4 1.517(3) . ?
C4 C5 1.513(3) . ?
C5 C6 1.527(3) . ?
C7 C12 1.526(3) . ?
C7 C8 1.528(3) . ?
C8 C9 1.521(4) . ?
C9 C10 1.514(4) . ?
C10 C11 1.506(4) . ?
C11 C12 1.526(4) . ?
C20 C21 1.486(10) . ?
C21 C22 1.3900 . ?
C21 C26 1.3900 . ?
C22 C23 1.3900 . ?
C23 C24 1.3900 . ?
C24 C25 1.3900 . ?
C25 C26 1.3900 . ?
